data_7039029
loop_
_publ_author_name
'Yadav, Sangeeta'
'Raju, Saravanan'
'Singh, Harkesh B.'
'Butcher, Ray J.'

_publ_section_title
;
 Selone-stabilized aryltellurenyl cations.
;
_journal_issue 20
_journal_name_full 'Dalton transactions (Cambridge, England : 2003)'
_journal_page_first 8458
_journal_page_last 8467
_journal_paper_doi 10.1039/c6dt01081d
_journal_volume 45
_journal_year 2016
_chemical_formula_moiety 'C23 H31 Br N2 Se Te'
_chemical_formula_sum 'C23 H31 Br N2 Se Te'
_chemical_formula_weight 621.97
_space_group_IT_number 14
_symmetry_cell_setting monoclinic
_symmetry_Int_Tables_number 14
_symmetry_space_group_name_Hall '-P 2ybc'
_symmetry_space_group_name_H-M 'P 1 21/c 1'
_atom_sites_solution_hydrogens geom
_atom_sites_solution_primary direct
_atom_sites_solution_secondary difmap
_audit_creation_method SHELXL-97
_audit_update_record
;
2016-02-26 deposited with the CCDC.
2016-04-13 downloaded from the CCDC.
;
_cell_angle_alpha 90.00
_cell_angle_beta 92.214(7)
_cell_angle_gamma 90.00
_cell_formula_units_Z 4
_cell_length_a 7.455(3)
_cell_length_b 17.000(7)
_cell_length_c 18.707(8)
_cell_measurement_reflns_used 4654
_cell_measurement_temperature 100(2)
_cell_measurement_theta_max 25.40
_cell_measurement_theta_min 3.10
_cell_volume 2369.1(17)
_computing_cell_refinement 'CrystalClear-SM Expert 2.1 b24'
_computing_data_collection 'CrystalClear-SM Expert 2.1 b24 (Rigaku, 2012)'
_computing_data_reduction 'CrystalClear-SM Expert 2.1 b24'
_computing_molecular_graphics 'CrystalStructure 4.0'
_computing_publication_material 'CrystalStructure 4.0 (Rigaku, 2010)'
_computing_structure_refinement 'SHELXL-97 (Sheldrick, 1997)'
_computing_structure_solution 'SHELXS-97 (Sheldrick, 1990)'
_diffrn_ambient_temperature 100(2)
_diffrn_detector_area_resol_mean 7.111
_diffrn_measured_fraction_theta_full 0.988
_diffrn_measured_fraction_theta_max 0.988
_diffrn_measurement_device_type 'Rigaku Saturn724'
_diffrn_measurement_method \w
_diffrn_radiation_monochromator graphite
_diffrn_radiation_source 'fine-focus sealed tube'
_diffrn_radiation_type MoK\a
_diffrn_radiation_wavelength 0.71073
_diffrn_reflns_av_R_equivalents 0.1483
_diffrn_reflns_av_sigmaI/netI 0.0964
_diffrn_reflns_limit_h_max 8
_diffrn_reflns_limit_h_min -8
_diffrn_reflns_limit_k_max 20
_diffrn_reflns_limit_k_min -12
_diffrn_reflns_limit_l_max 22
_diffrn_reflns_limit_l_min -22
_diffrn_reflns_number 18041
_diffrn_reflns_theta_full 25.37
_diffrn_reflns_theta_max 25.37
_diffrn_reflns_theta_min 3.14
_exptl_absorpt_coefficient_mu 4.490
_exptl_absorpt_correction_T_max 0.698
_exptl_absorpt_correction_T_min 0.298
_exptl_absorpt_correction_type numerical
_exptl_absorpt_process_details 'NUMABS (Rigaku, 1999)'
_exptl_crystal_colour colorless
_exptl_crystal_density_diffrn 1.744
_exptl_crystal_density_method 'not measured'
_exptl_crystal_description prism
_exptl_crystal_F_000 1216
_exptl_crystal_size_max 0.330
_exptl_crystal_size_mid 0.240
_exptl_crystal_size_min 0.080
_refine_diff_density_max 1.619
_refine_diff_density_min -4.073
_refine_diff_density_rms 0.232
_refine_ls_extinction_method none
_refine_ls_goodness_of_fit_ref 1.023
_refine_ls_hydrogen_treatment mixed
_refine_ls_matrix_type full
_refine_ls_number_parameters 257
_refine_ls_number_reflns 4292
_refine_ls_number_restraints 0
_refine_ls_restrained_S_all 1.023
_refine_ls_R_factor_all 0.0603
_refine_ls_R_factor_gt 0.0541
_refine_ls_shift/su_max 0.001
_refine_ls_shift/su_mean 0.000
_refine_ls_structure_factor_coef Fsqd
_refine_ls_weighting_details 'calc w=1/[\s^2^(Fo^2^)+(0.0611P)^2^+0.0000P] where P=(Fo^2^+2Fc^2^)/3'
_refine_ls_weighting_scheme calc
_refine_ls_wR_factor_gt 0.1289
_refine_ls_wR_factor_ref 0.1318
_reflns_number_gt 3320
_reflns_number_total 4292
_reflns_threshold_expression >2sigma(I)
_cod_data_source_file c6dt01081d2.cif
_cod_data_source_block 8
_cod_depositor_comments 'Adding full bibliography for 7039028--7039034.cif.'
_cod_database_code 7039029

loop_
_symmetry_equiv_pos_as_xyz
'x, y, z'
'-x, y+1/2, -z+1/2'
'-x, -y, -z'
'x, -y-1/2, z-1/2'

loop_
_atom_site_label
_atom_site_type_symbol
_atom_site_fract_x
_atom_site_fract_y
_atom_site_fract_z
_atom_site_U_iso_or_equiv
_atom_site_adp_type
_atom_site_occupancy
_atom_site_symmetry_multiplicity
_atom_site_calc_flag
_atom_site_refinement_flags
Te1 Te 0.89682(5) 0.81430(2) -0.27179(2) 0.01478(15) Uani 1 1 d .
Se1 Se 0.86757(8) 0.95341(3) -0.20352(3) 0.01651(18) Uani 1 1 d .
Br1 Br 0.92937(8) 0.67192(3) -0.35106(4) 0.02048(19) Uani 1 1 d .
N1 N 0.6962(6) 0.8828(3) -0.0826(3) 0.0134(11) Uani 1 1 d .
N2 N 0.5271(6) 0.9698(3) -0.1384(3) 0.0153(11) Uani 1 1 d .
C1 C 0.6864(8) 0.9317(3) -0.1391(3) 0.0159(13) Uani 1 1 d .
C2 C 0.5398(8) 0.8892(3) -0.0453(3) 0.0154(13) Uani 1 1 d .
C3 C 0.4893(8) 0.8526(4) 0.0183(3) 0.0192(14) Uani 1 1 d .
H3A H 0.5628 0.8144 0.0422 0.023 Uiso 1 1 calc R
C4 C 0.3251(8) 0.8759(3) 0.0440(3) 0.0207(14) Uani 1 1 d .
H4A H 0.2850 0.8530 0.0868 0.025 Uiso 1 1 calc R
C5 C 0.2169(8) 0.9321(3) 0.0086(3) 0.0210(14) Uani 1 1 d .
H5A H 0.1054 0.9464 0.0279 0.025 Uiso 1 1 calc R
C6 C 0.2696(8) 0.9676(3) -0.0545(3) 0.0160(13) Uani 1 1 d .
H6A H 0.1968 1.0059 -0.0785 0.019 Uiso 1 1 calc R
C7 C 0.4330(8) 0.9444(3) -0.0806(3) 0.0152(13) Uani 1 1 d .
C8 C 0.8496(8) 0.8326(3) -0.0608(3) 0.0169(13) Uani 1 1 d .
H8A H 0.8792 0.8414 -0.0094 0.020 Uiso 1 1 calc R
H8B H 0.9551 0.8486 -0.0879 0.020 Uiso 1 1 calc R
C9 C 0.8160(9) 0.7459(3) -0.0728(3) 0.0238(15) Uani 1 1 d .
H9A H 0.7774 0.7371 -0.1234 0.029 Uiso 1 1 calc R
H9B H 0.7177 0.7284 -0.0425 0.029 Uiso 1 1 calc R
C10 C 0.9845(12) 0.6971(5) -0.0550(4) 0.044(2) Uani 1 1 d .
H10A H 0.9523 0.6406 -0.0556 0.053 Uiso 1 1 calc R
H10B H 1.0300 0.7104 -0.0060 0.053 Uiso 1 1 calc R
C11 C 1.1350(12) 0.7116(6) -0.1082(5) 0.061(3) Uani 1 1 d .
H11A H 1.2440 0.6837 -0.0917 0.092 Uiso 1 1 calc R
H11B H 1.1601 0.7681 -0.1109 0.092 Uiso 1 1 calc R
H11C H 1.0963 0.6922 -0.1557 0.092 Uiso 1 1 calc R
C12 C 0.4644(8) 1.0284(3) -0.1909(3) 0.0172(13) Uani 1 1 d .
H12A H 0.5683 1.0588 -0.2072 0.021 Uiso 1 1 calc R
H12B H 0.3820 1.0654 -0.1678 0.021 Uiso 1 1 calc R
C13 C 0.3677(8) 0.9908(4) -0.2551(3) 0.0205(14) Uani 1 1 d .
H13A H 0.2578 0.9643 -0.2394 0.025 Uiso 1 1 calc R
H13B H 0.4462 0.9503 -0.2755 0.025 Uiso 1 1 calc R
C14 C 0.3164(8) 1.0510(4) -0.3130(4) 0.0253(16) Uani 1 1 d .
H14A H 0.2434 1.0930 -0.2918 0.030 Uiso 1 1 calc R
H14B H 0.2414 1.0249 -0.3509 0.030 Uiso 1 1 calc R
C15 C 0.4794(9) 1.0882(4) -0.3468(3) 0.0251(15) Uani 1 1 d .
H15A H 0.4390 1.1243 -0.3850 0.038 Uiso 1 1 calc R
H15B H 0.5540 1.0468 -0.3668 0.038 Uiso 1 1 calc R
H15C H 0.5498 1.1173 -0.3103 0.038 Uiso 1 1 calc R
C16 C 0.6880(7) 0.8450(3) -0.3478(3) 0.0124(12) Uani 1 1 d .
C17 C 0.7239(8) 0.8973(3) -0.4027(3) 0.0176(13) Uani 1 1 d .
C18 C 0.5878(8) 0.9132(3) -0.4544(3) 0.0189(14) Uani 1 1 d .
H18A H 0.6103 0.9478 -0.4929 0.023 Uiso 1 1 calc R
C19 C 0.4213(8) 0.8788(3) -0.4494(4) 0.0225(15) Uani 1 1 d .
H19A H 0.3296 0.8903 -0.4845 0.027 Uiso 1 1 calc R
C20 C 0.3855(8) 0.8279(3) -0.3943(4) 0.0222(16) Uani 1 1 d .
H20A H 0.2698 0.8049 -0.3917 0.027 Uiso 1 1 calc R
C21 C 0.5181(8) 0.8102(3) -0.3426(3) 0.0172(14) Uani 1 1 d .
C22 C 0.4730(8) 0.7549(4) -0.2827(4) 0.0243(15) Uani 1 1 d .
H22A H 0.5540 0.7094 -0.2829 0.036 Uiso 1 1 calc R
H22B H 0.3487 0.7369 -0.2896 0.036 Uiso 1 1 calc R
H22C H 0.4872 0.7823 -0.2368 0.036 Uiso 1 1 calc R
C23 C 0.9011(8) 0.9417(3) -0.4078(4) 0.0222(14) Uani 1 1 d .
H23A H 0.9998 0.9039 -0.4111 0.033 Uiso 1 1 calc R
H23B H 0.9209 0.9745 -0.3651 0.033 Uiso 1 1 calc R
H23C H 0.8963 0.9752 -0.4505 0.033 Uiso 1 1 calc R

loop_
_atom_site_aniso_label
_atom_site_aniso_U_11
_atom_site_aniso_U_22
_atom_site_aniso_U_33
_atom_site_aniso_U_23
_atom_site_aniso_U_13
_atom_site_aniso_U_12
Te1 0.0153(2) 0.0237(2) 0.0055(2) 0.00012(16) 0.00241(17) 0.00172(15)
Se1 0.0191(3) 0.0234(3) 0.0073(3) -0.0019(2) 0.0052(3) -0.0029(2)
Br1 0.0220(4) 0.0249(3) 0.0149(4) -0.0046(3) 0.0067(3) 0.0013(2)
N1 0.016(3) 0.018(2) 0.006(2) -0.001(2) 0.003(2) 0.001(2)
N2 0.018(3) 0.019(2) 0.009(3) -0.003(2) -0.001(2) 0.001(2)
C1 0.021(3) 0.019(3) 0.008(3) -0.004(3) 0.005(3) -0.006(3)
C2 0.014(3) 0.024(3) 0.008(3) -0.001(3) 0.003(3) -0.002(2)
C3 0.022(3) 0.025(3) 0.011(3) 0.001(3) 0.007(3) -0.003(3)
C4 0.024(3) 0.027(3) 0.011(3) -0.001(3) 0.004(3) -0.008(3)
C5 0.020(3) 0.029(3) 0.014(3) -0.004(3) 0.004(3) -0.005(3)
C6 0.013(3) 0.023(3) 0.012(3) -0.001(3) 0.003(3) 0.003(2)
C7 0.018(3) 0.020(3) 0.008(3) -0.003(2) 0.000(3) -0.005(2)
C8 0.008(3) 0.032(3) 0.011(3) 0.004(3) 0.004(3) 0.007(2)
C9 0.038(4) 0.022(3) 0.012(3) 0.002(3) 0.007(3) 0.005(3)
C10 0.066(6) 0.047(5) 0.019(4) 0.006(4) 0.008(4) 0.029(4)
C11 0.062(6) 0.098(7) 0.026(5) 0.016(5) 0.019(4) 0.062(5)
C12 0.023(3) 0.021(3) 0.008(3) 0.000(3) 0.003(3) 0.004(3)
C13 0.020(3) 0.031(3) 0.010(3) 0.002(3) 0.003(3) 0.000(3)
C14 0.022(4) 0.034(4) 0.019(4) -0.001(3) -0.006(3) 0.006(3)
C15 0.036(4) 0.031(3) 0.008(3) 0.002(3) 0.007(3) 0.002(3)
C16 0.013(3) 0.020(3) 0.004(3) -0.004(2) 0.000(2) 0.003(2)
C17 0.026(3) 0.020(3) 0.007(3) -0.002(3) 0.006(3) 0.000(3)
C18 0.025(4) 0.024(3) 0.009(3) 0.002(3) 0.003(3) 0.006(3)
C19 0.024(4) 0.027(3) 0.016(3) -0.004(3) -0.006(3) 0.006(3)
C20 0.014(3) 0.026(3) 0.026(4) -0.015(3) -0.003(3) 0.004(3)
C21 0.019(3) 0.018(3) 0.014(3) -0.004(3) 0.001(3) 0.001(2)
C22 0.023(3) 0.030(3) 0.020(4) 0.004(3) 0.003(3) -0.005(3)
C23 0.021(3) 0.031(3) 0.015(3) 0.008(3) 0.007(3) 0.003(3)

loop_
_atom_type_symbol
_atom_type_description
_atom_type_scat_dispersion_real
_atom_type_scat_dispersion_imag
_atom_type_scat_source
C C 0.0033 0.0016 'International Tables Vol C Tables 4.2.6.8 and 6.1.1.4'
H H 0.0000 0.0000 'International Tables Vol C Tables 4.2.6.8 and 6.1.1.4'
N N 0.0061 0.0033 'International Tables Vol C Tables 4.2.6.8 and 6.1.1.4'
Se Se -0.0929 2.2259 'International Tables Vol C Tables 4.2.6.8 and 6.1.1.4'
Br Br -0.2901 2.4595 'International Tables Vol C Tables 4.2.6.8 and 6.1.1.4'
Te Te -0.5308 1.6751 'International Tables Vol C Tables 4.2.6.8 and 6.1.1.4'

loop_
_geom_angle_atom_site_label_1
_geom_angle_atom_site_label_2
_geom_angle_atom_site_label_3
_geom_angle
C16 Te1 Se1 91.76(15)
C16 Te1 Br1 86.31(15)
Se1 Te1 Br1 176.87(2)
C1 Se1 Te1 101.77(17)
C1 N1 C2 109.1(5)
C1 N1 C8 126.5(5)
C2 N1 C8 124.4(5)
C1 N2 C7 109.2(5)
C1 N2 C12 125.3(5)
C7 N2 C12 125.5(5)
N1 C1 N2 108.1(5)
N1 C1 Se1 127.4(4)
N2 C1 Se1 124.3(4)
C7 C2 N1 107.0(5)
C7 C2 C3 122.4(6)
N1 C2 C3 130.5(5)
C4 C3 C2 115.7(6)
C4 C3 H3A 122.1
C2 C3 H3A 122.1
C3 C4 C5 122.1(6)
C3 C4 H4A 119.0
C5 C4 H4A 119.0
C6 C5 C4 121.2(6)
C6 C5 H5A 119.4
C4 C5 H5A 119.4
C7 C6 C5 117.1(5)
C7 C6 H6A 121.5
C5 C6 H6A 121.5
N2 C7 C2 106.6(5)
N2 C7 C6 131.8(5)
C2 C7 C6 121.5(6)
N1 C8 C9 113.7(4)
N1 C8 H8A 108.8
C9 C8 H8A 108.8
N1 C8 H8B 108.8
C9 C8 H8B 108.8
H8A C8 H8B 107.7
C8 C9 C10 111.5(5)
C8 C9 H9A 109.3
C10 C9 H9A 109.3
C8 C9 H9B 109.3
C10 C9 H9B 109.3
H9A C9 H9B 108.0
C9 C10 C11 112.5(6)
C9 C10 H10A 109.1
C11 C10 H10A 109.1
C9 C10 H10B 109.1
C11 C10 H10B 109.1
H10A C10 H10B 107.8
C10 C11 H11A 109.5
C10 C11 H11B 109.5
H11A C11 H11B 109.5
C10 C11 H11C 109.5
H11A C11 H11C 109.5
H11B C11 H11C 109.5
N2 C12 C13 112.0(5)
N2 C12 H12A 109.2
C13 C12 H12A 109.2
N2 C12 H12B 109.2
C13 C12 H12B 109.2
H12A C12 H12B 107.9
C12 C13 C14 112.2(5)
C12 C13 H13A 109.2
C14 C13 H13A 109.2
C12 C13 H13B 109.2
C14 C13 H13B 109.2
H13A C13 H13B 107.9
C13 C14 C15 112.9(5)
C13 C14 H14A 109.0
C15 C14 H14A 109.0
C13 C14 H14B 109.0
C15 C14 H14B 109.0
H14A C14 H14B 107.8
C14 C15 H15A 109.5
C14 C15 H15B 109.5
H15A C15 H15B 109.5
C14 C15 H15C 109.5
H15A C15 H15C 109.5
H15B C15 H15C 109.5
C17 C16 C21 121.3(5)
C17 C16 Te1 119.5(4)
C21 C16 Te1 119.2(4)
C16 C17 C18 118.5(6)
C16 C17 C23 123.5(5)
C18 C17 C23 117.8(5)
C19 C18 C17 120.1(6)
C19 C18 H18A 119.9
C17 C18 H18A 119.9
C18 C19 C20 121.2(5)
C18 C19 H19A 119.4
C20 C19 H19A 119.4
C19 C20 C21 120.2(6)
C19 C20 H20A 119.9
C21 C20 H20A 119.9
C20 C21 C16 118.6(6)
C20 C21 C22 118.6(6)
C16 C21 C22 122.8(5)
C21 C22 H22A 109.5
C21 C22 H22B 109.5
H22A C22 H22B 109.5
C21 C22 H22C 109.5
H22A C22 H22C 109.5
H22B C22 H22C 109.5
C17 C23 H23A 109.5
C17 C23 H23B 109.5
H23A C23 H23B 109.5
C17 C23 H23C 109.5
H23A C23 H23C 109.5
H23B C23 H23C 109.5

loop_
_geom_bond_atom_site_label_1
_geom_bond_atom_site_label_2
_geom_bond_distance
Te1 C16 2.133(5)
Te1 Se1 2.7007(11)
Te1 Br1 2.8537(11)
Se1 C1 1.882(6)
N1 C1 1.343(7)
N1 C2 1.386(8)
N1 C8 1.473(7)
N2 C1 1.354(7)
N2 C7 1.381(8)
N2 C12 1.462(7)
C2 C7 1.381(8)
C2 C3 1.407(8)
C3 C4 1.390(9)
C3 H3A 0.9500
C4 C5 1.400(8)
C4 H4A 0.9500
C5 C6 1.395(9)
C5 H5A 0.9500
C6 C7 1.388(9)
C6 H6A 0.9500
C8 C9 1.509(8)
C8 H8A 0.9900
C8 H8B 0.9900
C9 C10 1.532(9)
C9 H9A 0.9900
C9 H9B 0.9900
C10 C11 1.549(12)
C10 H10A 0.9900
C10 H10B 0.9900
C11 H11A 0.9800
C11 H11B 0.9800
C11 H11C 0.9800
C12 C13 1.518(7)
C12 H12A 0.9900
C12 H12B 0.9900
C13 C14 1.528(8)
C13 H13A 0.9900
C13 H13B 0.9900
C14 C15 1.528(9)
C14 H14A 0.9900
C14 H14B 0.9900
C15 H15A 0.9800
C15 H15B 0.9800
C15 H15C 0.9800
C16 C17 1.392(8)
C16 C21 1.405(8)
C17 C18 1.400(8)
C17 C23 1.528(8)
C18 C19 1.379(9)
C18 H18A 0.9500
C19 C20 1.379(9)
C19 H19A 0.9500
C20 C21 1.389(8)
C20 H20A 0.9500
C21 C22 1.510(9)
C22 H22A 0.9800
C22 H22B 0.9800
C22 H22C 0.9800
C23 H23A 0.9800
C23 H23B 0.9800
C23 H23C 0.9800

loop_
_geom_torsion_atom_site_label_1
_geom_torsion_atom_site_label_2
_geom_torsion_atom_site_label_3
_geom_torsion_atom_site_label_4
_geom_torsion
C16 Te1 Se1 C1 86.8(2)
Br1 Te1 Se1 C1 138.7(4)
C2 N1 C1 N2 0.4(6)
C8 N1 C1 N2 -177.0(5)
C2 N1 C1 Se1 174.5(4)
C8 N1 C1 Se1 -3.0(8)
C7 N2 C1 N1 -0.3(6)
C12 N2 C1 N1 179.9(5)
C7 N2 C1 Se1 -174.6(4)
C12 N2 C1 Se1 5.7(8)
Te1 Se1 C1 N1 67.6(5)
Te1 Se1 C1 N2 -119.3(4)
C1 N1 C2 C7 -0.4(6)
C8 N1 C2 C7 177.2(5)
C1 N1 C2 C3 -177.4(6)
C8 N1 C2 C3 0.1(9)
C7 C2 C3 C4 -0.5(8)
N1 C2 C3 C4 176.2(6)
C2 C3 C4 C5 0.1(9)
C3 C4 C5 C6 -0.1(9)
C4 C5 C6 C7 0.3(8)
C1 N2 C7 C2 0.1(6)
C12 N2 C7 C2 179.9(5)
C1 N2 C7 C6 176.4(6)
C12 N2 C7 C6 -3.9(9)
N1 C2 C7 N2 0.2(6)
C3 C2 C7 N2 177.5(5)
N1 C2 C7 C6 -176.6(5)
C3 C2 C7 C6 0.8(8)
C5 C6 C7 N2 -176.5(5)
C5 C6 C7 C2 -0.7(8)
C1 N1 C8 C9 -109.4(6)
C2 N1 C8 C9 73.6(7)
N1 C8 C9 C10 175.4(6)
C8 C9 C10 C11 -68.2(9)
C1 N2 C12 C13 87.3(7)
C7 N2 C12 C13 -92.4(7)
N2 C12 C13 C14 -175.0(5)
C12 C13 C14 C15 65.5(7)
Se1 Te1 C16 C17 76.4(5)
Br1 Te1 C16 C17 -101.1(5)
Se1 Te1 C16 C21 -105.4(4)
Br1 Te1 C16 C21 77.1(4)
C21 C16 C17 C18 -1.7(9)
Te1 C16 C17 C18 176.4(4)
C21 C16 C17 C23 175.1(5)
Te1 C16 C17 C23 -6.7(8)
C16 C17 C18 C19 1.4(9)
C23 C17 C18 C19 -175.6(6)
C17 C18 C19 C20 -0.5(9)
C18 C19 C20 C21 -0.2(10)
C19 C20 C21 C16 -0.1(9)
C19 C20 C21 C22 179.4(6)
C17 C16 C21 C20 1.1(9)
Te1 C16 C21 C20 -177.1(4)
C17 C16 C21 C22 -178.4(6)
Te1 C16 C21 C22 3.4(8)
